data_1541877
loop_
_publ_author_name
'Wojtas, M.'
'Bator, G.'
'Ciunik, Z.'

_publ_section_title
;
 Crystal structure, phase transition and ferroelastic properties of (N (C
 H3)4)3 (As2 Cl9)
;
_journal_name_full 'Zeitschrift fuer Anorganische und Allgemeine Chemie'
_journal_page_first 407
_journal_page_last 412
_journal_volume 630
_journal_year 2004
_chemical_formula_sum 'C12 H36 As2 Cl9 N3'
_chemical_name_systematic '(N (C H3)4)3 (As2 Cl9)'
_space_group_IT_number 159
_symmetry_space_group_name_Hall 'P 3 -2c'
_symmetry_space_group_name_H-M 'P 3 1 c'
_cell_angle_alpha 90
_cell_angle_beta 90
_cell_angle_gamma 120
_cell_formula_units_Z 2
_cell_length_a 9.2199
_cell_length_b 9.2199
_cell_length_c 21.065
_cell_volume 1550.760
_citation_journal_id_ASTM ZAACAB
_cod_data_source_file Wojtas_ZAACAB_2004_545.cif
_cod_data_source_block C12H36As2Cl9N3
_cod_depositor_comments
;
 Marking attached hydrogen atoms.

 Antanas Vaitkus,
 2017-07-12
;
_cod_original_cell_volume 1550.76
_cod_database_code 1541877

loop_
_symmetry_equiv_pos_as_xyz
x,y,z
-y,x-y,z
-x+y,-x,z
y,x,z+1/2
-x,-x+y,z+1/2
x-y,-y,z+1/2

loop_
_atom_site_label
_atom_site_type_symbol
_atom_site_fract_x
_atom_site_fract_y
_atom_site_fract_z
_atom_site_occupancy
_atom_site_U_iso_or_equiv
_atom_site_attached_hydrogens
Cl1 Cl-1 0.4256 0.1883 0.0148 1 0.0 0
C1 C+4 0.3333 0.6667 0.0791 1 0.0 3
C2 C+4 0.3333 0.6667 0.2571 1 0.0 3
As2 As+3 0.6667 0.3333 0.0747 1 0.0 0
Cl3 Cl-1 0.7622 0.5723 0.3084 1 0.0 0
N3 N-3 0 0 0.1679 1 0.0 0
N2 N-3 0.3333 0.6667 0.3157 1 0.0 0
C4 C+4 0.2798 0.4936 0.3385 1 0.0 3
As1 As+3 0.6667 0.3333 0.2478 1 0.0 0
N1 N-3 0.3333 0.6667 0.0065 1 0.0 0
C3 C+4 0.4947 0.7873 -0.0182 1 0.0 3
C6 C+4 0 0 0.24 1 0.0 3
Cl2 Cl-1 0.5091 0.4412 0.1611 1 0.0 0
C5 C+4 0.0509 0.1726 0.1422 1 0.0 3
